data_2005450
loop_
_publ_author_name
'H\"okelek, T.'
'G\"und\"uz, H.'
'Necefouglu, H.'

_publ_section_title
<i>trans</i>-Bis(benzoato-<i>O</i>,<i>O</i>')bis(<i>N</i>,<i>N</i>-diethylnicotinamide-<i>N</i>^1^)copper(II)
_journal_issue 10
_journal_name_full 'Acta Crystallographica Section C'
_journal_page_first 2470
_journal_page_last 2473
_journal_paper_doi 10.1107/S0108270196006312
_journal_volume 52
_journal_year 1996
_chemical_formula_iupac '[Cu (C7 H5 O2)2 (C10 H14 N2 O)2]'
_chemical_formula_moiety 'C34 H38 Cu N4 O6'
_chemical_formula_sum 'C34 H38 Cu N4 O6'
_chemical_formula_weight 662.25
_space_group_IT_number 14
_symmetry_cell_setting monoclinic
_symmetry_space_group_name_Hall '-P 2yn'
_symmetry_space_group_name_H-M 'P 1 21/n 1'
_atom_type_scat_source IntTabIV
_cell_angle_alpha 90
_cell_angle_beta 102.93(1)
_cell_angle_gamma 90
_cell_formula_units_Z 2
_cell_length_a 10.006(1)
_cell_length_b 14.876(1)
_cell_length_c 11.340(1)
_cell_measurement_reflns_used 25
_cell_measurement_temperature 298
_cell_measurement_theta_max 18
_cell_measurement_theta_min 10
_cell_volume 1645.2(3)
_computing_cell_refinement MolEN
_computing_data_collection 'MolEN (Fair, 1990)'
_computing_data_reduction MolEN
_computing_molecular_graphics 'ORTEPII (Johnson, 1976)'
_computing_publication_material MolEN
_computing_structure_refinement MolEN
_computing_structure_solution 'SHELXS86 (Sheldrick, 1990)'
_diffrn_measurement_device 'Enraf-Nonius CAD-4'
_diffrn_measurement_method \w/2\q
_diffrn_radiation_type MoK\a
_diffrn_radiation_wavelength 0.71073
_diffrn_reflns_av_R_equivalents 0.033
_diffrn_reflns_limit_h_max 12
_diffrn_reflns_limit_h_min 0
_diffrn_reflns_limit_k_max 18
_diffrn_reflns_limit_k_min 0
_diffrn_reflns_limit_l_max 13
_diffrn_reflns_limit_l_min -14
_diffrn_reflns_number 3678
_diffrn_reflns_theta_max 26.3
_diffrn_standards_decay_% 1
_diffrn_standards_interval_count 250
_diffrn_standards_interval_time 120
_diffrn_standards_number 3
_exptl_absorpt_coefficient_mu 0.71
_exptl_absorpt_correction_type none
_exptl_crystal_colour 'deep blue'
_exptl_crystal_density_diffrn 1.34
_exptl_crystal_density_method none
_exptl_crystal_description block-like
_exptl_crystal_size_max 0.56
_exptl_crystal_size_mid 0.16
_exptl_crystal_size_min 0.14
_refine_diff_density_max 0.12
_refine_diff_density_min -0.05
_refine_ls_extinction_method none
_refine_ls_goodness_of_fit_obs 1.21
_refine_ls_hydrogen_treatment refall
_refine_ls_number_parameters 281
_refine_ls_number_reflns 1920
_refine_ls_R_factor_obs 0.0427
_refine_ls_shift/esd_max 0.01
_refine_ls_structure_factor_coef F
_refine_ls_weighting_details 'w = 1/\s^2^(F)'
_refine_ls_weighting_scheme calc
_refine_ls_wR_factor_obs 0.0448
_reflns_number_observed 1920
_reflns_number_total 3342
_reflns_observed_criterion F>2\s(F)
_cod_data_source_file ab1371.cif
_cod_data_source_block I
_cod_depositor_comments
;
The following automatic conversions were performed:

'_refine_ls_weighting_scheme' value 'w = 1/\s^2^(F)' was changed to
'calc'. New tag '_refine_ls_weighting_details' was created. The value
of the new tag was set to 'w = 1/\s^2^(F)'.

Automatic conversion script
Id: cif_fix_values 3143 2015-03-26 13:38:13Z robertas 
;
_cod_original_sg_symbol_H-M 'P 21/n'
_cod_database_code 2005450

loop_
_symmetry_equiv_pos_as_xyz
x,y,z
-x,-y,-z
1/2-x,1/2+y,1/2-z
1/2+x,1/2-y,1/2+z

loop_
_atom_site_aniso_label
_atom_site_aniso_U_11
_atom_site_aniso_U_22
_atom_site_aniso_U_33
_atom_site_aniso_U_12
_atom_site_aniso_U_13
_atom_site_aniso_U_23
Cu 0.0333(2) 0.0318(3) 0.0458(3) 0.0036(3) 0.0098(2) -0.0056(3)
O1 0.0440(10) 0.0480(10) 0.0540(10) 0.0040(10) 0.0050(10) -0.0090(10)
O2 0.061(2) 0.0410(10) 0.078(2) -0.0080(10) 0.0140(10) -0.0060(10)
O3 0.068(2) 0.0440(10) 0.078(2) 0.0080(10) 0.0020(10) -0.0260(10)
N1 0.0350(10) 0.0320(10) 0.0420(10) 0.0050(10) 0.0110(10) -0.0020(10)
N2 0.047(2) 0.038(2) 0.060(2) 0.0070(10) 0.003(2) -0.0010(10)
C1 0.037(2) 0.048(2) 0.049(2) 0.006(2) 0.0130(10) -0.007(2)
C2 0.033(2) 0.042(2) 0.046(2) 0.004(2) 0.0120(10) -0.009(2)
C3 0.065(2) 0.055(2) 0.050(2) 0.001(2) 0.011(2) -0.001(2)
C4 0.072(3) 0.091(3) 0.047(2) 0.011(3) -0.004(2) -0.009(2)
C5 0.045(2) 0.075(3) 0.082(3) -0.001(2) 0.002(2) -0.038(2)
C6 0.054(2) 0.050(2) 0.088(3) -0.005(2) 0.019(2) -0.022(2)
C7 0.043(2) 0.049(2) 0.056(2) 0.002(2) 0.012(2) -0.004(2)
C8 0.048(2) 0.034(2) 0.059(2) 0.009(2) 0.014(2) 0.002(2)
C9 0.062(2) 0.045(2) 0.057(2) 0.002(2) 0.0290(10) 0.006(2)
C10 0.049(2) 0.052(2) 0.060(2) 0.006(2) 0.0300(10) -0.003(2)
C11 0.031(2) 0.033(2) 0.041(2) 0.0030(10) 0.0030(10) -0.007(2)
C12 0.037(2) 0.035(2) 0.043(2) 0.003(2) 0.0110(10) 0.000(2)
C13 0.040(2) 0.038(2) 0.056(2) 0.005(2) 0.012(2) -0.007(2)
C14 0.072(3) 0.054(2) 0.071(3) 0.016(2) 0.016(2) 0.012(2)
C15 0.095(3) 0.072(3) 0.096(3) 0.041(3) 0.025(3) 0.014(3)
C16 0.048(2) 0.062(2) 0.056(2) -0.004(2) -0.002(2) 0.000(2)
C17 0.065(3) 0.111(4) 0.068(3) -0.008(3) 0.009(2) -0.023(3)

loop_
_atom_site_label
_atom_site_fract_x
_atom_site_fract_y
_atom_site_fract_z
_atom_site_B_iso_or_equiv
Cu 0 0.500 0 2.91(1)
O1 0.1226(2) 0.5987(2) 0.0797(2) 3.91(6)
O2 0.1622(3) 0.4776(2) 0.1944(2) 4.77(7)
O3 0.3089(3) 0.1973(2) -0.1743(3) 5.19(7)
N1 0.1434(3) 0.4619(2) -0.0879(2) 2.84(6)
N2 0.4481(3) 0.2404(2) 0.0020(3) 3.94(7)
C1 0.1849(3) 0.5575(2) 0.1750(3) 3.47(8)
C2 0.2894(3) 0.6101(2) 0.2635(3) 3.13(7)
C3 0.3494(4) 0.5726(3) 0.3737(3) 4.5(1)
C4 0.4432(5) 0.6209(3) 0.4575(4) 5.7(1)
C5 0.4769(4) 0.7062(3) 0.4317(4) 5.5(1)
C6 0.4203(4) 0.7439(3) 0.3238(4) 5.0(1)
C7 0.3266(4) 0.6968(3) 0.2383(3) 3.88(9)
C8 0.1826(4) 0.5152(2) -0.1690(3) 3.67(8)
C9 0.2790(4) 0.4894(3) -0.2307(3) 4.11(8)
C10 0.3380(4) 0.4062(3) -0.2091(3) 4.01(8)
C11 0.3019(3) 0.3510(2) -0.1245(3) 2.82(7)
C12 0.2033(3) 0.3816(2) -0.0667(3) 2.98(7)
C13 0.3550(4) 0.2559(2) -0.1008(3) 3.52(8)
C14 0.4904(5) 0.1466(3) 0.0318(4) 5.2(1)
C15 0.6093(5) 0.1188(3) -0.0184(5) 6.9(1)
C16 0.5162(4) 0.3107(3) 0.0854(4) 4.5(1)
C17 0.4604(5) 0.3191(4) 0.1987(4) 6.5(1)
H3 0.322(3) 0.515(2) 0.392(3) 5.5(9)
H4 0.469(3) 0.596(2) 0.523(3) 4.4(8)
H5 0.535(4) 0.734(3) 0.474(3) 7(1)
H6 0.432(4) 0.794(2) 0.304(3) 6(1)
H7 0.284(3) 0.718(2) 0.161(3) 3.9(8)
H8 0.142(3) 0.571(2) -0.177(2) 2.7(6)
H9 0.301(3) 0.527(2) -0.288(3) 4.1(8)
H10 0.400(3) 0.387(2) -0.248(3) 3.7(7)
H12 0.168(3) 0.344(2) -0.010(2) 3.4(7)
H141 0.504(3) 0.140(2) 0.117(3) 3.3(7)
H142 0.400(4) 0.102(3) -0.002(4) 8(1)
H151 0.640(4) 0.062(3) 0.014(4) 7(1)
H152 0.585(4) 0.119(3) -0.108(4) 9(1)
H153 0.683(4) 0.158(3) 0.022(4) 8(1)
H161 0.513(3) 0.363(2) 0.040(3) 3.9(8)
H162 0.627(4) 0.297(3) 0.110(4) 8(1)
H171 0.376(4) 0.340(3) 0.176(4) 8(1)
H172 0.529(5) 0.361(3) 0.260(4) 11(1)
H173 0.461(6) 0.258(4) 0.244(5) 16(2)

loop_
_geom_angle_atom_site_label_1
_geom_angle_atom_site_label_2
_geom_angle_atom_site_label_3
_geom_angle
_geom_angle_publ_flag
O1 Cu N1 89.80(10) yes
Cu O1 C1 99.5(2) yes
Cu N1 C8 121.8(2) yes
Cu N1 C12 120.4(2) yes
C8 N1 C12 117.8(3) yes
C13 N2 C14 118.0(3) yes
C13 N2 C16 124.7(3) yes
C14 N2 C16 117.2(3) yes
O1 C1 O2 122.4(3) yes
O1 C1 C2 116.9(3) yes
O2 C1 C2 120.7(3) yes
C1 C2 C3 119.6(3) yes
C1 C2 C7 121.7(3) yes
C3 C2 C7 118.7(3) no
C2 C3 C4 120.4(4) no
C3 C4 C5 120.0(4) no
C4 C5 C6 120.5(4) no
C5 C6 C7 120.5(4) no
C2 C7 C6 119.8(3) no
N1 C8 C9 122.3(3) yes
C8 C9 C10 119.2(3) no
C9 C10 C11 119.7(4) no
C10 C11 C12 117.6(3) yes
C10 C11 C13 123.1(3) yes
C12 C11 C13 118.9(3) yes
N1 C12 C11 123.4(3) yes
O3 C13 N2 123.6(3) yes
O3 C13 C11 118.8(3) yes
N2 C13 C11 117.6(3) yes
N2 C14 C15 112.8(4) yes
N2 C16 C17 113.4(4) yes
C2 C3 H3 119.(2) no
C4 C3 H3 121.(2) no
C3 C4 H4 115.(2) no
C5 C4 H4 125.(2) no
C4 C5 H5 123.(3) no
C6 C5 H5 116.(3) no
C5 C6 H6 125.(2) no
C7 C6 H6 114.(2) no
C2 C7 H7 115.(2) no
C6 C7 H7 125.(2) no
N1 C8 H8 114.(2) no
C9 C8 H8 123.(2) no
C8 C9 H9 120.(2) no
C10 C9 H9 121.(2) no
C9 C10 H10 121.(2) no
C11 C10 H10 119.(2) no
N1 C12 H12 114.(2) no
C11 C12 H12 122.(2) no
N2 C14 H141 108.(2) no
N2 C14 H142 108.(2) no
C15 C14 H141 114.(2) no
C15 C14 H142 111.(2) no
H141 C14 H142 102.(3) no
C14 C15 H151 109.(3) no
C14 C15 H152 111.(3) no
C14 C15 H153 104.(3) no
H151 C15 H152 112.(4) no
H151 C15 H153 102.(3) no
H152 C15 H153 118.(4) no
N2 C16 H161 107.(2) no
N2 C16 H162 109.(2) no
C17 C16 H161 115.(2) no
C17 C16 H162 110.(2) no
H161 C16 H162 102.(3) no
C16 C17 H171 107.(3) no
C16 C17 H172 108.(3) no
C16 C17 H173 113.(4) no
H171 C17 H172 114.(4) no
H171 C17 H173 111.(5) no
H172 C17 H173 105.(4) no

loop_
_geom_bond_atom_site_label_1
_geom_bond_atom_site_label_2
_geom_bond_distance
_geom_bond_publ_flag
Cu O1 1.995(2) yes
Cu N1 2.004(3) yes
Cu O2 2.451(4) yes
O1 C1 1.277(4) yes
O2 C1 1.239(4) yes
O3 C13 1.223(4) yes
N1 C8 1.337(5) yes
N1 C12 1.334(4) yes
N2 C13 1.340(4) yes
N2 C14 1.475(5) yes
N2 C16 1.471(5) yes
C1 C2 1.498(4) yes
C2 C3 1.377(5) no
C2 C7 1.390(5) no
C3 C4 1.378(6) no
C4 C5 1.362(7) no
C5 C6 1.350(6) no
C6 C7 1.380(5) no
C8 C9 1.367(5) no
C9 C10 1.370(5) no
C10 C11 1.371(5) no
C11 C12 1.378(5) no
C11 C13 1.514(5) yes
C14 C15 1.488(7) yes
C16 C17 1.515(7) yes
C3 H3 0.94(4) no
C4 H4 0.82(3) no
C5 H5 0.78(4) no
C6 H6 0.80(4) no
C7 H7 0.94(3) no
C8 H8 0.92(3) no
C9 H9 0.92(3) no
C10 H10 0.88(3) no
C12 H12 0.97(3) no
C14 H141 0.95(3) no
C14 H142 1.11(4) no
C15 H151 0.94(4) no
C15 H152 0.99(4) no
C15 H153 0.97(4) no
C16 H161 0.93(3) no
C16 H162 1.10(4) no
C17 H171 0.88(4) no
C17 H172 1.07(4) no
C17 H173 1.04(6) no

loop_
_geom_torsion_atom_site_label_1
_geom_torsion_atom_site_label_2
_geom_torsion_atom_site_label_3
_geom_torsion_atom_site_label_4
_geom_torsion
_geom_torsion_publ_flag
N1 Cu O1 C1 -91.0(2) no
O1 Cu N1 C12 115.6(3) no
Cu O1 C1 C2 -179.4(3) no
C14 N2 C13 C11 174.1(3) no
C16 N2 C13 C11 -8.6(5) no
C16 N2 C14 C15 -88.0(4) no
C14 N2 C16 C17 -78.9(5) no
O1 C1 C2 C7 -6.1(5) no
O2 C1 C2 C7 173.4(3) no
C10 C11 C13 O3 -74.6(5) no
C12 C11 C13 O3 99.4(4) no
O1 Cu N1 C8 -64.4(3) no
Cu O1 C1 O2 1.1(4) no
C14 N2 C13 O3 -4.2(6) no
C16 N2 C13 O3 173.1(4) no
C13 N2 C14 C15 89.5(4) no
C13 N2 C16 C17 103.8(4) no
O1 C1 C2 C3 173.1(3) no
O2 C1 C2 C3 -7.4(5) no
C13 C11 C12 N1 -175.2(3) no
C10 C11 C13 N2 107.1(4) no
C12 C11 C13 N2 -79.0(4) no
Cu N1 C8 C9 -179.1(3) no
C12 N1 C8 C9 0.9(5) no
Cu N1 C12 C11 179.6(3) no
C8 N1 C12 C11 -0.5(5) no
C1 C2 C3 C4 -178.4(4) no
C7 C2 C3 C4 0.8(6) no
C1 C2 C7 C6 178.1(4) no
C3 C2 C7 C6 -1.1(6) no
C2 C3 C4 C5 0.1(8) no
C3 C4 C5 C6 -0.7(7) no
C4 C5 C6 C7 0.4(7) no
C5 C6 C7 C2 0.5(6) no
N1 C8 C9 C10 0.0(6) no
C8 C9 C10 C11 -1.4(5) no
C9 C10 C11 C12 1.8(5) no
C9 C10 C11 C13 175.9(3) no
C10 C11 C12 N1 -0.9(5) no
